data_2214207
loop_
_publ_author_name
'Diallo, Madina'
'Dieng, Moussa'
'Gaye, Mohamed'
'Sall, Abdou Salam'
'Barry, Aliou Hamady'
'Beghidja Chahrazed'

_publ_section_title
;
 Aquamalonato(1,10-phenanthroline)copper(II) sesquihydrate
;
_journal_coeditor_code HB2396
_journal_issue 7
_journal_name_full 'Acta Crystallographica Section E'
_journal_page_first m1810
_journal_page_last m1811
_journal_paper_doi 10.1107/S160053680702332X
_journal_volume 63
_journal_year 2007
_chemical_formula_iupac '[Cu (C3 H4 O4) (C12 H8 N2) (H2 O)], 1.5H2 O'
_chemical_formula_moiety 'C15 H12 Cu N2 O5, 1.5(H2 O)'
_chemical_formula_sum 'C15 H15 Cu N2 O6.5'
_chemical_formula_weight 390.84
_chemical_name_systematic
;
Aquamalonato(1,10-phenanthroline)copper(II) sesquihydrate
;
_space_group_IT_number 2
_symmetry_cell_setting triclinic
_symmetry_space_group_name_Hall '-P 1'
_symmetry_space_group_name_H-M 'P -1'
_atom_sites_solution_hydrogens geom
_atom_sites_solution_primary direct
_atom_sites_solution_secondary difmap
_audit_creation_method SHELXL-97
_cell_angle_alpha 92.1770(10)
_cell_angle_beta 105.4570(10)
_cell_angle_gamma 109.1821(8)
_cell_formula_units_Z 4
_cell_length_a 11.5591(2)
_cell_length_b 11.7450(2)
_cell_length_c 12.5081(2)
_cell_measurement_reflns_used 12012
_cell_measurement_temperature 173(2)
_cell_measurement_theta_max 30.03
_cell_measurement_theta_min 1.00
_cell_volume 1531.06(5)
_computing_cell_refinement 'DENZO (Nonius, 1998)'
_computing_data_collection 'COLLECT (Nonius, 1998)'
_computing_data_reduction DENZO
_computing_molecular_graphics 'PLATON (Spek, 2003) and ORTEP-3 (Farrugia, 1997)'
_computing_publication_material SHELXL97
_computing_structure_refinement 'SHELXL97 (Sheldrick, 1997)'
_computing_structure_solution 'SHELXS97 (Sheldrick, 1997)'
_diffrn_ambient_temperature 173(2)
_diffrn_measured_fraction_theta_full 0.998
_diffrn_measured_fraction_theta_max 0.998
_diffrn_measurement_device_type 'Nonius Kappa CCD'
_diffrn_measurement_method '\w and \f'
_diffrn_radiation_monochromator graphite
_diffrn_radiation_source 'fine-focus sealed tube'
_diffrn_radiation_type MoK\a
_diffrn_radiation_wavelength 0.71069
_diffrn_reflns_av_R_equivalents 0.0437
_diffrn_reflns_av_sigmaI/netI 0.0592
_diffrn_reflns_limit_h_max 16
_diffrn_reflns_limit_h_min -16
_diffrn_reflns_limit_k_max 15
_diffrn_reflns_limit_k_min -16
_diffrn_reflns_limit_l_max 17
_diffrn_reflns_limit_l_min -17
_diffrn_reflns_number 21966
_diffrn_reflns_theta_full 30.02
_diffrn_reflns_theta_max 30.02
_diffrn_reflns_theta_min 1.71
_diffrn_standards_decay_% 0
_diffrn_standards_interval_count 0
_diffrn_standards_number 0
_exptl_absorpt_coefficient_mu 1.466
_exptl_absorpt_correction_type none
_exptl_absorpt_process_details
;
;
_exptl_crystal_colour green
_exptl_crystal_density_diffrn 1.696
_exptl_crystal_density_method 'not measured'
_exptl_crystal_description prism
_exptl_crystal_F_000 800
_exptl_crystal_size_max 0.10
_exptl_crystal_size_mid 0.10
_exptl_crystal_size_min 0.05
_refine_diff_density_max 0.582
_refine_diff_density_min -0.741
_refine_ls_extinction_method none
_refine_ls_goodness_of_fit_ref 1.065
_refine_ls_hydrogen_treatment constr
_refine_ls_matrix_type full
_refine_ls_number_parameters 442
_refine_ls_number_reflns 8939
_refine_ls_number_restraints 0
_refine_ls_restrained_S_all 1.065
_refine_ls_R_factor_all 0.0746
_refine_ls_R_factor_gt 0.0455
_refine_ls_shift/su_max 0.001
_refine_ls_shift/su_mean 0.000
_refine_ls_structure_factor_coef Fsqd
_refine_ls_weighting_details 'calc w=1/[\s^2^(Fo^2^)+(0.0621P)^2^+0.2273P] where P=(Fo^2^+2Fc^2^)/3'
_refine_ls_weighting_scheme calc
_refine_ls_wR_factor_gt 0.1064
_refine_ls_wR_factor_ref 0.1244
_reflns_number_gt 6592
_reflns_number_total 8939
_reflns_threshold_expression I>2\s(I)
_cod_data_source_file hb2396.cif
_cod_data_source_block I
_cod_original_formula_sum 'C15 H15 Cu1 N2 O6.5'
_cod_database_code 2214207
_cod_database_fobs_code 2214207

loop_
_symmetry_equiv_pos_as_xyz
'x, y, z'
'-x, -y, -z'

loop_
_atom_site_type_symbol
_atom_site_label
_atom_site_fract_x
_atom_site_fract_y
_atom_site_fract_z
_atom_site_U_iso_or_equiv
_atom_site_adp_type
_atom_site_calc_flag
_atom_site_occupancy
Cu Cu1 0.83061(3) 0.35565(3) 0.64500(2) 0.03168(9) Uani d 1
Cu Cu2 0.71496(3) 0.06782(3) 0.97437(2) 0.02830(9) Uani d 1
O O1 0.86279(19) 0.36223(17) 0.80482(13) 0.0398(4) Uani d 1
O O2 0.7194(2) 0.4471(2) 0.62900(14) 0.0491(5) Uani d 1
O O3 0.71195(19) 0.03964(18) 0.82197(13) 0.0404(4) Uani d 1
O O4 0.7521(2) -0.03321(19) 0.67820(14) 0.0474(5) Uani d 1
O O5 0.84700(18) 0.42129(17) 0.96762(13) 0.0387(4) Uani d 1
O O6 0.6375(2) 0.5720(2) 0.68385(17) 0.0643(7) Uani d 1
O O7 0.78901(17) -0.05295(16) 1.02331(13) 0.0362(4) Uani d 1
O O8 0.88860(19) -0.18133(18) 1.01234(15) 0.0441(5) Uani d 1
O O9 0.67258(18) 0.16762(18) 0.58759(15) 0.0442(5) Uani d 1
O O10 0.90425(16) 0.22466(16) 1.03827(13) 0.0348(4) Uani d 1
O O11 0.7673(2) 0.5795(2) 1.08301(16) 0.0530(5) Uani d 1
O O12 0.4202(2) 0.1567(2) 0.52647(18) 0.0660(6) Uani d 1
O O13 0.6054(2) 0.6153(2) 0.45161(19) 0.0718(7) Uani d 1
N N1 0.60609(19) 0.17145(19) 0.92857(15) 0.0289(4) Uani d 1
N N2 0.66727(19) 0.08302(19) 1.11745(15) 0.0300(4) Uani d 1
N N3 0.8475(2) 0.38116(18) 0.48948(15) 0.0307(4) Uani d 1
N N4 0.95203(19) 0.26891(19) 0.64407(15) 0.0302(4) Uani d 1
C C1 0.5672(2) 0.2071(2) 1.01363(18) 0.0281(5) Uani d 1
C C2 1.0673(3) 0.1905(3) 0.4113(2) 0.0458(7) Uani d 1
H H1 1.1170 0.1460 0.3941 0.055 Uiso calc 1
C C3 0.4628(3) 0.3173(3) 1.0999(2) 0.0411(6) Uani d 1
H H2 0.4183 0.3729 1.0956 0.049 Uiso calc 1
C C4 0.8381(2) 0.4326(2) 0.86825(18) 0.0294(5) Uani d 1
C C5 0.8384(2) -0.1090(2) 0.97004(19) 0.0303(5) Uani d 1
C C6 0.7621(2) -0.0238(2) 0.77940(18) 0.0310(5) Uani d 1
C C7 1.0521(3) 0.1971(2) 0.5215(2) 0.0374(6) Uani d 1
C C8 0.5733(2) 0.2109(2) 0.8310(2) 0.0361(6) Uani d 1
H H3 0.5992 0.1861 0.7708 0.043 Uiso calc 1
C C9 0.4924(3) 0.2704(3) 1.1961(2) 0.0411(6) Uani d 1
H H4 0.4671 0.2926 1.2577 0.049 Uiso calc 1
C C10 0.4974(2) 0.2848(2) 1.0038(2) 0.0347(5) Uani d 1
C C11 0.7124(3) 0.5173(2) 0.7043(2) 0.0367(6) Uani d 1
C C12 0.4645(3) 0.3256(3) 0.8995(2) 0.0433(6) Uani d 1
H H5 0.4170 0.3788 0.8888 0.052 Uiso calc 1
C C13 1.0119(3) 0.2465(3) 0.3323(2) 0.0444(7) Uani d 1
H H6 1.0219 0.2393 0.2596 0.053 Uiso calc 1
C C14 0.7998(3) 0.5366(2) 0.82237(19) 0.0387(6) Uani d 1
H H7 0.7580 0.5632 0.8731 0.046 Uiso calc 1
H H8 0.8795 0.6053 0.8276 0.046 Uiso calc 1
C C15 0.5996(2) 0.1581(2) 1.11580(18) 0.0277(5) Uani d 1
C C16 0.7976(3) 0.4437(2) 0.41560(19) 0.0360(6) Uani d 1
H H9 0.7485 0.4872 0.4355 0.043 Uiso calc 1
C C17 0.5615(2) 0.1877(2) 1.20699(19) 0.0332(5) Uani d 1
C C18 0.9751(2) 0.2590(2) 0.54358(18) 0.0296(5) Uani d 1
C C19 0.6969(3) 0.0339(3) 1.2106(2) 0.0376(6) Uani d 1
H H10 0.7440 -0.0192 1.2130 0.045 Uiso calc 1
C C20 0.5945(3) 0.1345(3) 1.3033(2) 0.0404(6) Uani d 1
H H11 0.5706 0.1519 1.3674 0.048 Uiso calc 1
C C21 1.1090(3) 0.1438(3) 0.6107(2) 0.0528(8) Uani d 1
H H12 1.1634 0.1013 0.6006 0.063 Uiso calc 1
C C22 0.8396(3) -0.0902(3) 0.8508(2) 0.0403(6) Uani d 1
H H13 0.9302 -0.0474 0.8542 0.048 Uiso calc 1
H H14 0.8134 -0.1721 0.8086 0.048 Uiso calc 1
C C23 1.0055(3) 0.2159(3) 0.72536(19) 0.0384(6) Uani d 1
H H15 0.9886 0.2208 0.7953 0.046 Uiso calc 1
C C24 0.9179(2) 0.3201(2) 0.45969(18) 0.0293(5) Uani d 1
C C25 0.9382(2) 0.3168(2) 0.35420(19) 0.0341(5) Uani d 1
C C26 0.8837(3) 0.3834(3) 0.27801(19) 0.0396(6) Uani d 1
H H16 0.8943 0.3841 0.2052 0.048 Uiso calc 1
C C27 0.8157(3) 0.4470(3) 0.3094(2) 0.0407(6) Uani d 1
H H17 0.7804 0.4938 0.2589 0.049 Uiso calc 1
C C28 0.6612(3) 0.0576(3) 1.3048(2) 0.0434(7) Uani d 1
H H18 0.6832 0.0204 1.3696 0.052 Uiso calc 1
C C29 0.5015(3) 0.2878(3) 0.8138(2) 0.0430(6) Uani d 1
H H19 0.4788 0.3137 0.7426 0.052 Uiso calc 1
C C30 1.0856(3) 0.1536(3) 0.7115(2) 0.0517(8) Uani d 1
H H20 1.1236 0.1181 0.7718 0.062 Uiso calc 1
H H21 0.6133 0.5993 0.5272 0.062 Uiso d 1
H H22 0.5357 0.5415 0.4228 0.062 Uiso d 1
H H23 0.3996 0.2283 0.5323 0.062 Uiso d 1
H H24 0.3640 0.1262 0.4584 0.062 Uiso d 1
H H25 0.8137 0.6589 1.0626 0.062 Uiso d 1
H H26 0.7833 0.5224 1.0522 0.062 Uiso d 1
H H27 0.9093 0.2935 1.0132 0.062 Uiso d 1
H H28 0.9674 0.2114 1.0153 0.062 Uiso d 1
H H29 0.6825 0.1033 0.6230 0.062 Uiso d 1
H H30 0.5809 0.1432 0.5701 0.062 Uiso d 1

loop_
_atom_site_aniso_label
_atom_site_aniso_U_11
_atom_site_aniso_U_22
_atom_site_aniso_U_33
_atom_site_aniso_U_12
_atom_site_aniso_U_13
_atom_site_aniso_U_23
Cu1 0.04086(18) 0.04053(19) 0.02340(14) 0.02651(15) 0.00992(12) 0.00430(12)
Cu2 0.03470(17) 0.03519(18) 0.02483(14) 0.02200(14) 0.01212(12) 0.00651(11)
O1 0.0572(12) 0.0509(12) 0.0259(8) 0.0380(10) 0.0119(8) 0.0046(7)
O2 0.0648(13) 0.0685(14) 0.0297(9) 0.0510(12) 0.0057(8) -0.0006(8)
O3 0.0582(12) 0.0535(12) 0.0259(8) 0.0391(10) 0.0142(8) 0.0092(8)
O4 0.0661(13) 0.0620(14) 0.0255(8) 0.0366(11) 0.0141(8) 0.0055(8)
O5 0.0548(11) 0.0444(11) 0.0273(8) 0.0286(9) 0.0146(8) 0.0074(7)
O6 0.0869(17) 0.0887(18) 0.0454(11) 0.0738(15) 0.0117(11) 0.0028(11)
O7 0.0535(11) 0.0428(11) 0.0302(8) 0.0336(9) 0.0194(8) 0.0108(7)
O8 0.0596(12) 0.0521(12) 0.0445(10) 0.0422(10) 0.0240(9) 0.0190(9)
O9 0.0456(11) 0.0453(12) 0.0398(9) 0.0166(9) 0.0079(8) 0.0119(8)
O10 0.0359(9) 0.0394(10) 0.0352(8) 0.0191(8) 0.0124(7) 0.0093(7)
O11 0.0723(14) 0.0597(14) 0.0483(11) 0.0393(12) 0.0308(10) 0.0139(10)
O12 0.0638(15) 0.0736(16) 0.0508(12) 0.0323(13) -0.0077(10) 0.0003(11)
O13 0.0708(16) 0.0746(18) 0.0614(14) 0.0227(14) 0.0070(12) 0.0268(12)
N1 0.0306(10) 0.0342(11) 0.0268(9) 0.0164(9) 0.0098(8) 0.0056(8)
N2 0.0332(10) 0.0361(11) 0.0286(9) 0.0183(9) 0.0138(8) 0.0070(8)
N3 0.0363(11) 0.0318(11) 0.0268(9) 0.0160(9) 0.0085(8) 0.0055(8)
N4 0.0347(11) 0.0371(12) 0.0251(9) 0.0193(9) 0.0104(8) 0.0059(8)
C1 0.0257(11) 0.0308(13) 0.0301(11) 0.0123(10) 0.0094(9) 0.0030(9)
C2 0.0519(17) 0.0580(19) 0.0436(14) 0.0297(15) 0.0270(13) 0.0059(13)
C3 0.0392(14) 0.0419(16) 0.0520(15) 0.0245(13) 0.0170(12) 0.0007(12)
C4 0.0324(12) 0.0333(13) 0.0254(10) 0.0152(11) 0.0084(9) 0.0033(9)
C5 0.0332(12) 0.0314(13) 0.0314(11) 0.0172(11) 0.0104(10) 0.0045(9)
C6 0.0352(13) 0.0354(14) 0.0255(10) 0.0151(11) 0.0106(9) 0.0030(9)
C7 0.0396(14) 0.0447(16) 0.0376(12) 0.0224(12) 0.0174(11) 0.0051(11)
C8 0.0380(14) 0.0429(16) 0.0326(12) 0.0196(12) 0.0112(10) 0.0095(10)
C9 0.0387(14) 0.0477(17) 0.0447(14) 0.0216(13) 0.0184(11) -0.0056(12)
C10 0.0323(13) 0.0347(14) 0.0424(13) 0.0175(11) 0.0125(10) 0.0041(10)
C11 0.0455(15) 0.0423(15) 0.0332(12) 0.0267(13) 0.0145(11) 0.0088(11)
C12 0.0421(15) 0.0402(16) 0.0566(16) 0.0257(13) 0.0145(13) 0.0131(12)
C13 0.0512(17) 0.0552(18) 0.0359(13) 0.0210(14) 0.0248(12) 0.0052(12)
C14 0.0581(17) 0.0343(14) 0.0293(11) 0.0244(13) 0.0114(11) 0.0045(10)
C15 0.0268(11) 0.0265(12) 0.0307(11) 0.0099(10) 0.0097(9) 0.0015(9)
C16 0.0438(15) 0.0357(14) 0.0313(11) 0.0193(12) 0.0085(10) 0.0069(10)
C17 0.0308(12) 0.0386(14) 0.0313(11) 0.0117(11) 0.0127(10) -0.0009(10)
C18 0.0310(12) 0.0304(13) 0.0287(11) 0.0117(10) 0.0102(9) 0.0030(9)
C19 0.0392(14) 0.0465(16) 0.0356(12) 0.0238(12) 0.0130(11) 0.0120(11)
C20 0.0413(14) 0.0526(17) 0.0312(12) 0.0175(13) 0.0167(11) 0.0019(11)
C21 0.0603(19) 0.074(2) 0.0484(15) 0.0495(18) 0.0222(14) 0.0155(15)
C22 0.0518(16) 0.0550(17) 0.0331(12) 0.0365(14) 0.0200(11) 0.0131(11)
C23 0.0467(15) 0.0491(16) 0.0290(11) 0.0278(13) 0.0123(11) 0.0101(11)
C24 0.0323(12) 0.0289(12) 0.0260(10) 0.0098(10) 0.0089(9) 0.0022(9)
C25 0.0360(13) 0.0369(14) 0.0271(11) 0.0084(11) 0.0114(10) 0.0019(10)
C26 0.0432(15) 0.0462(16) 0.0261(11) 0.0096(13) 0.0119(10) 0.0084(10)
C27 0.0456(15) 0.0421(16) 0.0314(12) 0.0149(13) 0.0060(11) 0.0141(11)
C28 0.0482(16) 0.0593(19) 0.0282(12) 0.0228(14) 0.0139(11) 0.0153(11)
C29 0.0451(15) 0.0505(17) 0.0422(14) 0.0262(14) 0.0132(12) 0.0196(12)
C30 0.064(2) 0.069(2) 0.0434(15) 0.0492(18) 0.0163(14) 0.0184(14)

loop_
_atom_type_symbol
_atom_type_description
_atom_type_scat_dispersion_real
_atom_type_scat_dispersion_imag
_atom_type_scat_source
C C 0.0033 0.0016 'International Tables Vol C Tables 4.2.6.8 and 6.1.1.4'
H H 0.0000 0.0000 'International Tables Vol C Tables 4.2.6.8 and 6.1.1.4'
N N 0.0061 0.0033 'International Tables Vol C Tables 4.2.6.8 and 6.1.1.4'
O O 0.0106 0.0060 'International Tables Vol C Tables 4.2.6.8 and 6.1.1.4'
Cu Cu 0.3201 1.2651 'International Tables Vol C Tables 4.2.6.8 and 6.1.1.4'

loop_
_geom_angle_atom_site_label_1
_geom_angle_atom_site_label_2
_geom_angle_atom_site_label_3
_geom_angle
_geom_angle_publ_flag
O2 Cu1 O1 94.22(7) n
O2 Cu1 N4 172.50(8) n
O1 Cu1 N4 92.40(7) n
O2 Cu1 N3 90.83(8) n
O1 Cu1 N3 164.15(9) n
N4 Cu1 N3 81.87(8) n
O2 Cu1 O9 96.55(8) n
O1 Cu1 O9 99.84(8) n
N4 Cu1 O9 85.78(8) n
N3 Cu1 O9 94.49(7) n
O3 Cu2 O7 94.75(7) n
O3 Cu2 N1 89.31(7) n
O7 Cu2 N1 168.67(8) n
O3 Cu2 N2 164.81(8) n
O7 Cu2 N2 92.39(7) n
N1 Cu2 N2 81.31(8) n
O3 Cu2 O10 99.15(7) n
O7 Cu2 O10 93.79(7) n
N1 Cu2 O10 96.00(7) n
N2 Cu2 O10 93.73(7) n
C4 O1 Cu1 126.47(15) ?
C11 O2 Cu1 127.43(16) ?
C6 O3 Cu2 129.19(15) ?
C5 O7 Cu2 127.87(15) ?
Cu1 O9 H29 119.3 ?
Cu1 O9 H30 131.1 ?
Cu2 O10 H27 117.8 ?
Cu2 O10 H28 112.6 ?
H29 O9 H30 98.1 ?
H27 O10 H28 98.2 ?
H25 O11 H26 110.1 ?
H23 O12 H24 94.7 ?
H21 O13 H22 92.2 ?
C8 N1 C1 118.1(2) ?
C8 N1 Cu2 128.98(16) ?
C1 N1 Cu2 112.87(15) ?
C19 N2 C15 117.8(2) ?
C19 N2 Cu2 129.25(17) ?
C15 N2 Cu2 112.89(15) ?
C16 N3 C24 118.3(2) ?
C16 N3 Cu1 129.80(17) ?
C24 N3 Cu1 111.89(15) ?
C23 N4 C18 118.1(2) ?
C23 N4 Cu1 128.45(16) ?
C18 N4 Cu1 113.33(15) ?
N1 C1 C10 123.3(2) ?
N1 C1 C15 116.3(2) ?
C10 C1 C15 120.4(2) ?
C13 C2 C7 120.7(2) ?
C13 C2 H1 119.7 ?
C7 C2 H1 119.7 ?
C9 C3 C10 121.3(2) ?
C9 C3 H2 119.4 ?
C10 C3 H2 119.4 ?
O5 C4 O1 122.5(2) ?
O5 C4 C14 118.1(2) ?
O1 C4 C14 119.4(2) ?
O8 C5 O7 122.1(2) ?
O8 C5 C22 116.2(2) ?
O7 C5 C22 121.7(2) ?
O4 C6 O3 121.8(2) ?
O4 C6 C22 117.0(2) ?
O3 C6 C22 121.23(19) ?
C18 C7 C21 116.6(2) ?
C18 C7 C2 118.7(2) ?
C21 C7 C2 124.7(2) ?
N1 C8 C29 122.2(2) ?
N1 C8 H3 118.9 ?
C29 C8 H3 118.9 ?
C3 C9 C17 121.3(2) ?
C3 C9 H4 119.4 ?
C17 C9 H4 119.4 ?
C1 C10 C12 117.3(2) ?
C1 C10 C3 118.3(2) ?
C12 C10 C3 124.3(2) ?
O6 C11 O2 121.6(2) ?
O6 C11 C14 118.5(2) ?
O2 C11 C14 119.9(2) ?
C29 C12 C10 119.2(2) ?
C29 C12 H5 120.4 ?
C10 C12 H5 120.4 ?
C2 C13 C25 122.0(2) ?
C2 C13 H6 119.0 ?
C25 C13 H6 119.0 ?
C11 C14 C4 119.5(2) ?
C11 C14 H7 107.4 ?
C4 C14 H7 107.4 ?
C11 C14 H8 107.4 ?
C4 C14 H8 107.4 ?
H7 C14 H8 107.0 ?
N2 C15 C17 123.3(2) ?
N2 C15 C1 116.27(19) ?
C17 C15 C1 120.4(2) ?
N3 C16 C27 121.8(2) ?
N3 C16 H9 119.1 ?
C27 C16 H9 119.1 ?
C15 C17 C20 117.2(2) ?
C15 C17 C9 118.3(2) ?
C20 C17 C9 124.6(2) ?
N4 C18 C7 123.6(2) ?
N4 C18 C24 116.0(2) ?
C7 C18 C24 120.4(2) ?
N2 C19 C28 122.4(2) ?
N2 C19 H10 118.8 ?
C28 C19 H10 118.8 ?
C28 C20 C17 119.6(2) ?
C28 C20 H11 120.2 ?
C17 C20 H11 120.2 ?
C30 C21 C7 119.7(3) ?
C30 C21 H12 120.1 ?
C7 C21 H12 120.1 ?
C6 C22 C5 123.0(2) ?
C6 C22 H13 106.6 ?
C5 C22 H13 106.6 ?
C6 C22 H14 106.6 ?
C5 C22 H14 106.6 ?
H13 C22 H14 106.5 ?
N4 C23 C30 122.3(2) ?
N4 C23 H15 118.8 ?
C30 C23 H15 118.8 ?
N3 C24 C25 123.5(2) ?
N3 C24 C18 116.46(19) ?
C25 C24 C18 120.1(2) ?
C24 C25 C26 116.8(2) ?
C24 C25 C13 118.0(2) ?
C26 C25 C13 125.2(2) ?
C27 C26 C25 119.5(2) ?
C27 C26 H16 120.2 ?
C25 C26 H16 120.2 ?
C26 C27 C16 120.2(2) ?
C26 C27 H17 119.9 ?
C16 C27 H17 119.9 ?
C20 C28 C19 119.6(2) ?
C20 C28 H18 120.2 ?
C19 C28 H18 120.2 ?
C12 C29 C8 119.9(2) ?
C12 C29 H19 120.1 ?
C8 C29 H19 120.1 ?
C21 C30 C23 119.6(3) ?
C21 C30 H20 120.2 ?
C23 C30 H20 120.2 ?

loop_
_geom_bond_atom_site_label_1
_geom_bond_atom_site_label_2
_geom_bond_distance
_geom_bond_publ_flag
Cu1 O2 1.9061(18) y
Cu1 O1 1.9270(16) y
Cu1 N4 1.989(2) y
Cu1 N3 2.0298(19) y
Cu1 O9 2.293(2) y
Cu2 O3 1.9114(16) y
Cu2 O7 1.9246(16) y
Cu2 N1 2.017(2) y
Cu2 N2 2.0260(18) y
Cu2 O10 2.2643(18) y
O1 C4 1.273(3) n
O5 C4 1.235(3) n
O2 C11 1.264(3) n
O6 C11 1.219(3) n
O7 C5 1.272(3) n
O8 C5 1.238(3) n
O3 C6 1.263(3) n
O4 C6 1.237(3) n
O9 H29 0.914 ?
O9 H30 0.962 ?
O10 H27 0.868 ?
O10 H28 0.907 ?
O11 H25 0.993 ?
O11 H26 0.856 ?
O12 H23 0.952 ?
O12 H24 0.897 ?
O13 H21 0.957 ?
O13 H22 0.944 ?
N1 C8 1.326(3) ?
N1 C1 1.362(3) ?
N2 C19 1.333(3) ?
N2 C15 1.355(3) ?
N3 C16 1.331(3) ?
N3 C24 1.357(3) ?
N4 C23 1.330(3) ?
N4 C18 1.361(3) ?
C1 C10 1.391(3) ?
C1 C15 1.431(3) ?
C2 C13 1.346(4) ?
C2 C7 1.438(3) ?
C2 H1 0.9500 ?
C3 C9 1.350(4) ?
C3 C10 1.440(3) ?
C3 H2 0.9500 ?
C4 C14 1.513(3) ?
C5 C22 1.519(3) ?
C6 C22 1.514(3) ?
C7 C18 1.392(3) ?
C7 C21 1.415(4) ?
C8 C29 1.401(4) ?
C8 H3 0.9500 ?
C9 C17 1.436(4) ?
C9 H4 0.9500 ?
C10 C12 1.408(4) ?
C11 C14 1.511(3) ?
C12 C29 1.364(4) ?
C12 H5 0.9500 ?
C13 C25 1.432(4) ?
C13 H6 0.9500 ?
C14 H7 0.9900 ?
C14 H8 0.9900 ?
C15 C17 1.398(3) ?
C16 C27 1.399(3) ?
C16 H9 0.9500 ?
C17 C20 1.398(4) ?
C18 C24 1.432(3) ?
C19 C28 1.394(4) ?
C19 H10 0.9500 ?
C20 C28 1.365(4) ?
C20 H11 0.9500 ?
C21 C30 1.367(4) ?
C21 H12 0.9500 ?
C22 H13 0.9900 ?
C22 H14 0.9900 ?
C23 C30 1.394(4) ?
C23 H15 0.9500 ?
C24 C25 1.402(3) ?
C25 C26 1.406(4) ?
C26 C27 1.364(4) ?
C26 H16 0.9500 ?
C27 H17 0.9500 ?
C28 H18 0.9500 ?
C29 H19 0.9500 ?
C30 H20 0.9500 ?

loop_
_geom_hbond_atom_site_label_D
_geom_hbond_atom_site_label_H
_geom_hbond_atom_site_label_A
_geom_hbond_site_symmetry_A
_geom_hbond_distance_DH
_geom_hbond_distance_HA
_geom_hbond_distance_DA
_geom_hbond_angle_DHA
O9 H29 O4 . 0.91 2.08 2.961(3) 161
O9 H30 O12 . 0.96 1.85 2.769(3) 158
O10 H27 O5 . 0.87 1.91 2.720(3) 154
O10 H28 O8 2_757 0.91 1.92 2.824(3) 172
O11 H25 O8 1_565 0.99 1.99 2.983(3) 174
O11 H26 O5 . 0.86 1.99 2.831(3) 167
O12 H23 O13 2_666 0.95 1.86 2.800(3) 168
O12 H24 O4 2_656 0.90 1.89 2.780(3) 169
O13 H21 O6 . 0.96 1.96 2.915(3) 177
O13 H22 O6 2_666 0.94 2.06 2.952(3) 156
